data_4037308
loop_
_publ_author_name
'Yang, Guang-Jun'
'Du, Wei'
'Chen, Ying-Chun'

_publ_section_title
;
 Construction of Furan Derivatives with a Trifluoromethyl Stereogenic
 Center: Enantioselective Friedel-Crafts Alkylations via Formal Trienamine
 Catalysis.
;
_journal_issue 20
_journal_name_full 'The Journal of organic chemistry'
_journal_page_first 10056
_journal_page_last 10061
_journal_paper_doi 10.1021/acs.joc.6b01950
_journal_volume 81
_journal_year 2016
_chemical_absolute_configuration rm
_chemical_formula_moiety 'C19 H17 F3 O3'
_chemical_formula_sum 'C19 H17 F3 O3'
_chemical_formula_weight 350.32
_space_group_crystal_system monoclinic
_space_group_IT_number 4
_space_group_name_Hall 'P 2yb'
_space_group_name_H-M_alt 'P 1 21 1'
_atom_sites_solution_hydrogens geom
_atom_sites_solution_primary direct
_audit_creation_date 2015-09-13
_audit_creation_method
;
Olex2 1.2
(compiled 2014.07.22 svn.r2960 for OlexSys, GUI svn.r4862)
;
_cell_angle_alpha 90
_cell_angle_beta 91.3092(16)
_cell_angle_gamma 90
_cell_formula_units_Z 2
_cell_length_a 12.5614(2)
_cell_length_b 5.24978(10)
_cell_length_c 13.4122(3)
_cell_measurement_reflns_used 6648
_cell_measurement_temperature 290.70(10)
_cell_measurement_theta_max 71.1290
_cell_measurement_theta_min 4.7530
_cell_volume 884.23(3)
_computing_cell_refinement
;
CrysAlisPro, Agilent Technologies,
Version 1.171.37.35 (release 13-08-2014 CrysAlis171 .NET)
(compiled Aug 13 2014,18:06:01)
;
_computing_data_collection
;
CrysAlisPro, Agilent Technologies,
Version 1.171.37.35 (release 13-08-2014 CrysAlis171 .NET)
(compiled Aug 13 2014,18:06:01)
;
_computing_data_reduction
;
CrysAlisPro, Agilent Technologies,
Version 1.171.37.35 (release 13-08-2014 CrysAlis171 .NET)
(compiled Aug 13 2014,18:06:01)
;
_computing_molecular_graphics 'Olex2 (Dolomanov et al., 2009)'
_computing_publication_material 'Olex2 (Dolomanov et al., 2009)'
_computing_structure_refinement 'ShelXL (Sheldrick, 2008)'
_computing_structure_solution 'ShelXS (Sheldrick, 2008)'
_diffrn_ambient_environment air
_diffrn_ambient_temperature 290.70(10)
_diffrn_detector 'CCD plate'
_diffrn_detector_area_resol_mean 8.0243
_diffrn_detector_type EosS2
_diffrn_measured_fraction_theta_full 0.998
_diffrn_measured_fraction_theta_max 0.987
_diffrn_measurement_details
;
#__ type_ start__ end____ width___ exp.time_
  1 omega   20.00  104.00   1.0000    1.0000
omega____ theta____ kappa____ phi______ frames
    -       36.7203   57.0000 -120.0000 84

#__ type_ start__ end____ width___ exp.time_
  2 omega   18.00  106.00   1.0000    1.0000
omega____ theta____ kappa____ phi______ frames
    -       36.7203   38.0000 -180.0000 88

#__ type_ start__ end____ width___ exp.time_
  3 omega   57.00  109.00   1.0000    1.0000
omega____ theta____ kappa____ phi______ frames
    -       36.7203  178.0000   60.0000 52

#__ type_ start__ end____ width___ exp.time_
  4 omega   57.00  109.00   1.0000    1.0000
omega____ theta____ kappa____ phi______ frames
    -       36.7203  178.0000   30.0000 52

#__ type_ start__ end____ width___ exp.time_
  5 omega   20.00  104.00   1.0000    1.0000
omega____ theta____ kappa____ phi______ frames
    -       36.7203   57.0000   60.0000 84

#__ type_ start__ end____ width___ exp.time_
  6 omega    1.00   76.00   1.0000    1.0000
omega____ theta____ kappa____ phi______ frames
    -       36.7203  -99.0000 -180.0000 75

#__ type_ start__ end____ width___ exp.time_
  7 omega   39.00  110.00   1.0000    5.0000
omega____ theta____ kappa____ phi______ frames
    -      108.0000  -95.0000  -90.0000 71

#__ type_ start__ end____ width___ exp.time_
  8 omega   38.00   91.00   1.0000    5.0000
omega____ theta____ kappa____ phi______ frames
    -      108.0000  -30.0000  150.0000 53

#__ type_ start__ end____ width___ exp.time_
  9 omega   41.00  126.00   1.0000    5.0000
omega____ theta____ kappa____ phi______ frames
    -      108.0000  -61.0000 -150.0000 85

#__ type_ start__ end____ width___ exp.time_
 10 omega   38.00   91.00   1.0000    5.0000
omega____ theta____ kappa____ phi______ frames
    -      108.0000  -30.0000 -180.0000 53

#__ type_ start__ end____ width___ exp.time_
 11 omega   40.00   98.00   1.0000    5.0000
omega____ theta____ kappa____ phi______ frames
    -      108.0000  -45.0000   30.0000 58

#__ type_ start__ end____ width___ exp.time_
 12 omega   40.00   98.00   1.0000    5.0000
omega____ theta____ kappa____ phi______ frames
    -      108.0000  -45.0000  120.0000 58

#__ type_ start__ end____ width___ exp.time_
 13 omega   87.00  178.00   1.0000    5.0000
omega____ theta____ kappa____ phi______ frames
    -      108.0000   30.0000    0.0000 91

#__ type_ start__ end____ width___ exp.time_
 14 omega   39.00  110.00   1.0000    5.0000
omega____ theta____ kappa____ phi______ frames
    -      108.0000  -95.0000  150.0000 71

#__ type_ start__ end____ width___ exp.time_
 15 omega   38.00   91.00   1.0000    5.0000
omega____ theta____ kappa____ phi______ frames
    -      108.0000  -30.0000   60.0000 53

#__ type_ start__ end____ width___ exp.time_
 16 omega  -35.00   66.00   1.0000    1.0000
omega____ theta____ kappa____ phi______ frames
    -       36.7203  -19.0000  -60.0000 101

#__ type_ start__ end____ width___ exp.time_
 17 omega  -35.00   66.00   1.0000    1.0000
omega____ theta____ kappa____ phi______ frames
    -       36.7203  -19.0000 -180.0000 101

#__ type_ start__ end____ width___ exp.time_
 18 omega   20.00  104.00   1.0000    1.0000
omega____ theta____ kappa____ phi______ frames
    -       36.7203   57.0000  -30.0000 84

#__ type_ start__ end____ width___ exp.time_
 19 omega   10.00  104.00   1.0000    1.0000
omega____ theta____ kappa____ phi______ frames
    -       36.7203   77.0000   60.0000 94

#__ type_ start__ end____ width___ exp.time_
 20 omega  -31.00   53.00   1.0000    1.0000
omega____ theta____ kappa____ phi______ frames
    -       36.7203  -57.0000   90.0000 84

#__ type_ start__ end____ width___ exp.time_
 21 omega   55.00  109.00   1.0000    1.0000
omega____ theta____ kappa____ phi______ frames
    -       36.7203 -178.0000  150.0000 54

#__ type_ start__ end____ width___ exp.time_
 22 omega   70.00  178.00   1.0000    5.0000
omega____ theta____ kappa____ phi______ frames
    -      108.0000   15.0000 -150.0000 108

#__ type_ start__ end____ width___ exp.time_
 23 omega   91.00  176.00   1.0000    5.0000
omega____ theta____ kappa____ phi______ frames
    -      108.0000   45.0000  120.0000 85

#__ type_ start__ end____ width___ exp.time_
 24 omega   39.00  110.00   1.0000    5.0000
omega____ theta____ kappa____ phi______ frames
    -      108.0000  -95.0000   60.0000 71

#__ type_ start__ end____ width___ exp.time_
 25 omega   87.00  178.00   1.0000    5.0000
omega____ theta____ kappa____ phi______ frames
    -      108.0000   30.0000  -90.0000 91

#__ type_ start__ end____ width___ exp.time_
 26 omega   87.00  178.00   1.0000    5.0000
omega____ theta____ kappa____ phi______ frames
    -      108.0000   30.0000   90.0000 91

#__ type_ start__ end____ width___ exp.time_
 27 omega   40.00   98.00   1.0000    5.0000
omega____ theta____ kappa____ phi______ frames
    -      108.0000  -45.0000  -60.0000 58

#__ type_ start__ end____ width___ exp.time_
 28 omega   10.00  104.00   1.0000    1.0000
omega____ theta____ kappa____ phi______ frames
    -       36.7203   77.0000  -90.0000 94

#__ type_ start__ end____ width___ exp.time_
 29 omega   20.00  104.00   1.0000    1.0000
omega____ theta____ kappa____ phi______ frames
    -       36.7203   57.0000 -180.0000 84

#__ type_ start__ end____ width___ exp.time_
 30 omega    1.00   60.00   1.0000    1.0000
omega____ theta____ kappa____ phi______ frames
    -       36.7203  -99.0000  -60.0000 59

#__ type_ start__ end____ width___ exp.time_
 31 omega   10.00  104.00   1.0000    1.0000
omega____ theta____ kappa____ phi______ frames
    -       36.7203   77.0000  -30.0000 94
;
_diffrn_measurement_device 'four-circle diffractometer'
_diffrn_measurement_device_type 'SuperNova, Dual, Cu at zero, EosS2'
_diffrn_measurement_method '\w scans'
_diffrn_orient_matrix_UB_11 -0.0037661000
_diffrn_orient_matrix_UB_12 -0.0948220000
_diffrn_orient_matrix_UB_13 -0.1087843000
_diffrn_orient_matrix_UB_21 -0.1121708000
_diffrn_orient_matrix_UB_22 0.1146508000
_diffrn_orient_matrix_UB_23 -0.0143924000
_diffrn_orient_matrix_UB_31 0.0495577000
_diffrn_orient_matrix_UB_32 0.2527979000
_diffrn_orient_matrix_UB_33 -0.0341694000
_diffrn_radiation_monochromator mirror
_diffrn_radiation_probe x-ray
_diffrn_radiation_type CuK\a
_diffrn_radiation_wavelength 1.54184
_diffrn_reflns_av_R_equivalents 0.0302
_diffrn_reflns_av_unetI/netI 0.0210
_diffrn_reflns_Laue_measured_fraction_full 0.998
_diffrn_reflns_Laue_measured_fraction_max 0.987
_diffrn_reflns_limit_h_max 15
_diffrn_reflns_limit_h_min -15
_diffrn_reflns_limit_k_max 6
_diffrn_reflns_limit_k_min -5
_diffrn_reflns_limit_l_max 16
_diffrn_reflns_limit_l_min -16
_diffrn_reflns_number 9062
_diffrn_reflns_point_group_measured_fraction_full 0.916
_diffrn_reflns_point_group_measured_fraction_max 0.894
_diffrn_reflns_theta_full 67.684
_diffrn_reflns_theta_max 71.284
_diffrn_reflns_theta_min 4.769
_diffrn_source 'sealed X-ray tube'
_diffrn_source_type 'SuperNova (Cu) X-ray Source'
_exptl_absorpt_coefficient_mu 0.933
_exptl_absorpt_correction_T_max 1.00000
_exptl_absorpt_correction_T_min 0.38905
_exptl_absorpt_correction_type multi-scan
_exptl_absorpt_process_details
;
CrysAlisPro, Agilent Technologies,
Version 1.171.37.35 (release 13-08-2014 CrysAlis171 .NET)
(compiled Aug 13 2014,18:06:01)
Empirical absorption correction using spherical harmonics,
 implemented in SCALE3 ABSPACK scaling algorithm.
;
_exptl_crystal_colour 'clear light colourless'
_exptl_crystal_colour_lustre clear
_exptl_crystal_colour_modifier light
_exptl_crystal_colour_primary colourless
_exptl_crystal_density_diffrn 1.316
_exptl_crystal_description block
_exptl_crystal_F_000 364
_exptl_crystal_size_max 0.13
_exptl_crystal_size_mid 0.12
_exptl_crystal_size_min 0.11
_refine_diff_density_max 0.390
_refine_diff_density_min -0.173
_refine_diff_density_rms 0.041
_refine_ls_abs_structure_details
;
 Flack x determined using 1126 quotients [(I+)-(I-)]/[(I+)+(I-)]
 (Parsons, Flack and Wagner, Acta Cryst. B69 (2013) 249-259).
;
_refine_ls_abs_structure_Flack 0.04(9)
_refine_ls_extinction_method none
_refine_ls_goodness_of_fit_ref 1.047
_refine_ls_hydrogen_treatment constr
_refine_ls_matrix_type full
_refine_ls_number_parameters 227
_refine_ls_number_reflns 3088
_refine_ls_number_restraints 1
_refine_ls_restrained_S_all 1.047
_refine_ls_R_factor_all 0.0481
_refine_ls_R_factor_gt 0.0472
_refine_ls_shift/su_max 0.000
_refine_ls_shift/su_mean 0.000
_refine_ls_structure_factor_coef Fsqd
_refine_ls_weighting_details 'w=1/[\s^2^(Fo^2^)+(0.0815P)^2^+0.1200P] where P=(Fo^2^+2Fc^2^)/3'
_refine_ls_weighting_scheme calc
_refine_ls_wR_factor_gt 0.1321
_refine_ls_wR_factor_ref 0.1334
_reflns_Friedel_coverage 0.622
_reflns_Friedel_fraction_full 0.812
_reflns_Friedel_fraction_max 0.775
_reflns_number_gt 2983
_reflns_number_total 3088
_reflns_threshold_expression 'I > 2\s(I)'
_cod_data_source_file jo6b01950_si_002.cif
_cod_data_source_block 3m
_cod_database_code 4037308
_shelxl_version_number 2014-1
_chemical_oxdiff_formula 'C1 H1 O1 F1'
_shelx_space_group_comment
;
The symmetry employed for this shelxl refinement is uniquely defined
by the following loop, which should always be used as a source of
symmetry information in preference to the above space-group names.
They are only intended as comments.
;
_reflns_odcompleteness_completeness 99.83
_reflns_odcompleteness_iscentric 1
_reflns_odcompleteness_theta 66.97
_olex2_refinement_description
;
1. Fixed Uiso
 At 1.2 times of:
  All C(H) groups, All C(H,H) groups
 At 1.5 times of:
  All C(H,H,H) groups
2.a Ternary CH refined with riding coordinates:
 C11(H11)
2.b Secondary CH2 refined with riding coordinates:
 C10(H10A,H10B), C22(H22A,H22B)
2.c Aromatic/amide H refined with riding coordinates:
 C20(H20), C19(H19), C8(H8), C7(H7), C2(H2), C4(H4), C6(H6), C3(H3), C5(H5)
2.d Idealised Me refined as rotating group:
 C25(H25A,H25B,H25C)
;
_olex2_submission_special_instructions 'No special instructions were received'

loop_
_space_group_symop_operation_xyz
'x, y, z'
'-x, y+1/2, -z'

loop_
_atom_site_label
_atom_site_type_symbol
_atom_site_fract_x
_atom_site_fract_y
_atom_site_fract_z
_atom_site_U_iso_or_equiv
_atom_site_adp_type
_atom_site_occupancy
_atom_site_site_symmetry_order
_atom_site_calc_flag
_atom_site_refinement_flags_posn
O17 O 0.13573(14) 0.2287(4) 0.85864(13) 0.0509(4) Uani 1 1 d .
C18 C 0.19333(19) 0.3830(5) 0.92262(17) 0.0463(5) Uani 1 1 d .
F13 F 0.48054(15) 0.3451(7) 0.88084(19) 0.1016(9) Uani 1 1 d .
O16 O 0.2570(2) 0.0115(5) 1.10458(18) 0.0721(6) Uani 1 1 d .
C10 C 0.3428(2) 0.3869(6) 1.0488(2) 0.0558(6) Uani 1 1 d .
H10A H 0.4198 0.3742 1.0550 0.067 Uiso 1 1 calc R
H10B H 0.3232 0.5630 1.0602 0.067 Uiso 1 1 calc R
F14 F 0.38281(18) 0.6737(5) 0.8684(2) 0.0961(8) Uani 1 1 d .
C11 C 0.30670(19) 0.3078(6) 0.9430(2) 0.0516(6) Uani 1 1 d .
H11 H 0.3114 0.1218 0.9385 0.062 Uiso 1 1 calc R
F15 F 0.35143(19) 0.3510(7) 0.77418(15) 0.1045(9) Uani 1 1 d .
C21 C 0.03527(19) 0.3334(6) 0.85146(18) 0.0496(6) Uani 1 1 d .
C20 C 0.0302(2) 0.5411(6) 0.9080(2) 0.0527(6) Uani 1 1 d .
H20 H -0.0292 0.6445 0.9160 0.063 Uiso 1 1 calc R
C9 C 0.2924(2) 0.2193(6) 1.1269(2) 0.0571(7) Uani 1 1 d .
C19 C 0.1330(2) 0.5758(6) 0.95427(19) 0.0510(6) Uani 1 1 d .
H19 H 0.1537 0.7060 0.9976 0.061 Uiso 1 1 calc R
C22 C -0.0425(2) 0.2020(7) 0.7836(2) 0.0623(7) Uani 1 1 d .
H22A H -0.1143 0.2500 0.8011 0.075 Uiso 1 1 calc R
H22B H -0.0357 0.0192 0.7920 0.075 Uiso 1 1 calc R
C8 C 0.2868(3) 0.3003(7) 1.2315(2) 0.0661(8) Uani 1 1 d .
H8 H 0.2500 0.1965 1.2751 0.079 Uiso 1 1 calc R
C7 C 0.3301(2) 0.5092(7) 1.2676(2) 0.0634(7) Uani 1 1 d .
H7 H 0.3659 0.6122 1.2230 0.076 Uiso 1 1 calc R
C12 C 0.3791(3) 0.4202(8) 0.8662(3) 0.0711(9) Uani 1 1 d .
C23 C -0.0240(3) 0.2711(7) 0.6760(2) 0.0679(8) Uani 1 1 d .
O24 O -0.0616(4) 0.4633(8) 0.6416(2) 0.1205(13) Uani 1 1 d .
C1 C 0.3278(3) 0.5973(8) 1.3724(2) 0.0700(9) Uani 1 1 d .
C2 C 0.3883(3) 0.8023(9) 1.3979(3) 0.0827(11) Uani 1 1 d .
H2 H 0.4293 0.8816 1.3502 0.099 Uiso 1 1 calc R
C4 C 0.3288(5) 0.7789(11) 1.5667(3) 0.1086(17) Uani 1 1 d .
H4 H 0.3296 0.8409 1.6316 0.130 Uiso 1 1 calc R
C6 C 0.2671(4) 0.4827(10) 1.4448(3) 0.0946(13) Uani 1 1 d .
H6 H 0.2249 0.3425 1.4285 0.113 Uiso 1 1 calc R
C25 C 0.0438(5) 0.0934(15) 0.6202(4) 0.128(2) Uani 1 1 d .
H25A H 0.1108 0.0726 0.6552 0.192 Uiso 1 1 calc GR
H25B H 0.0558 0.1609 0.5549 0.192 Uiso 1 1 calc GR
H25C H 0.0089 -0.0687 0.6144 0.192 Uiso 1 1 calc GR
C3 C 0.3891(4) 0.8944(11) 1.4950(4) 0.1033(15) Uani 1 1 d .
H3 H 0.4308 1.0351 1.5118 0.124 Uiso 1 1 calc R
C5 C 0.2689(5) 0.5767(13) 1.5417(4) 0.1166(18) Uani 1 1 d .
H5 H 0.2281 0.4981 1.5898 0.140 Uiso 1 1 calc R

loop_
_atom_site_aniso_label
_atom_site_aniso_U_11
_atom_site_aniso_U_22
_atom_site_aniso_U_33
_atom_site_aniso_U_23
_atom_site_aniso_U_13
_atom_site_aniso_U_12
O17 0.0530(9) 0.0479(11) 0.0518(9) -0.0072(8) -0.0008(7) -0.0004(8)
C18 0.0493(12) 0.0445(14) 0.0452(11) -0.0019(11) 0.0025(9) -0.0013(10)
F13 0.0559(10) 0.131(2) 0.1190(17) 0.0122(17) 0.0267(10) 0.0241(13)
O16 0.0837(14) 0.0596(14) 0.0726(13) 0.0005(11) -0.0026(11) -0.0145(12)
C10 0.0475(12) 0.0545(17) 0.0652(15) -0.0047(14) -0.0067(11) -0.0016(12)
F14 0.0808(14) 0.0847(18) 0.1243(19) 0.0259(15) 0.0317(12) -0.0060(12)
C11 0.0477(12) 0.0491(16) 0.0581(14) -0.0035(12) 0.0034(10) 0.0057(11)
F15 0.0990(15) 0.149(3) 0.0664(12) -0.0002(15) 0.0238(10) 0.0060(17)
C21 0.0462(12) 0.0557(17) 0.0467(12) 0.0070(11) 0.0009(9) -0.0034(11)
C20 0.0474(12) 0.0549(16) 0.0559(13) 0.0026(13) 0.0035(10) 0.0052(12)
C9 0.0507(13) 0.0607(18) 0.0593(14) -0.0034(14) -0.0097(11) 0.0104(13)
C19 0.0499(13) 0.0504(16) 0.0527(13) -0.0057(11) 0.0034(10) 0.0010(11)
C22 0.0591(15) 0.069(2) 0.0587(15) 0.0050(14) -0.0040(12) -0.0160(14)
C8 0.0681(16) 0.061(2) 0.0690(17) 0.0049(15) -0.0056(13) -0.0028(15)
C7 0.0596(15) 0.0626(19) 0.0676(17) 0.0045(15) -0.0043(13) -0.0004(14)
C12 0.0570(16) 0.084(3) 0.0733(19) -0.0012(18) 0.0140(14) 0.0095(16)
C23 0.0796(19) 0.068(2) 0.0561(16) -0.0025(15) -0.0090(13) -0.0156(16)
O24 0.174(4) 0.103(3) 0.084(2) 0.0265(18) -0.016(2) 0.015(2)
C1 0.0775(19) 0.070(2) 0.0615(16) -0.0010(16) -0.0105(14) 0.0147(17)
C2 0.091(2) 0.082(3) 0.074(2) -0.0040(19) -0.0133(17) -0.001(2)
C4 0.158(5) 0.100(4) 0.067(2) -0.021(2) -0.012(3) 0.020(3)
C6 0.114(3) 0.086(3) 0.084(2) -0.012(2) 0.001(2) -0.010(2)
C25 0.152(5) 0.146(6) 0.087(3) -0.036(4) 0.031(3) -0.014(4)
C3 0.128(4) 0.086(3) 0.094(3) -0.022(3) -0.027(3) 0.001(3)
C5 0.166(5) 0.112(4) 0.072(2) -0.007(3) 0.016(3) -0.009(4)

loop_
_atom_type_symbol
_atom_type_description
_atom_type_scat_dispersion_real
_atom_type_scat_dispersion_imag
_atom_type_scat_source
C C 0.0181 0.0091 'International Tables Vol C Tables 4.2.6.8 and 6.1.1.4'
H H 0.0000 0.0000 'International Tables Vol C Tables 4.2.6.8 and 6.1.1.4'
F F 0.0727 0.0534 'International Tables Vol C Tables 4.2.6.8 and 6.1.1.4'
O O 0.0492 0.0322 'International Tables Vol C Tables 4.2.6.8 and 6.1.1.4'

loop_
_geom_angle_atom_site_label_1
_geom_angle_atom_site_label_2
_geom_angle_atom_site_label_3
_geom_angle
C18 O17 C21 106.1(2)
O17 C18 C11 116.4(2)
C19 C18 O17 110.5(2)
C19 C18 C11 133.2(2)
C9 C10 C11 111.2(2)
C18 C11 C10 110.9(2)
C18 C11 C12 111.0(2)
C12 C11 C10 110.8(3)
O17 C21 C22 116.4(3)
C20 C21 O17 110.1(2)
C20 C21 C22 133.5(3)
C21 C20 C19 107.3(2)
O16 C9 C10 120.5(3)
O16 C9 C8 118.1(3)
C8 C9 C10 121.4(3)
C18 C19 C20 106.1(2)
C21 C22 C23 111.0(2)
C7 C8 C9 124.5(3)
C8 C7 C1 126.5(3)
F13 C12 C11 111.7(3)
F14 C12 F13 104.9(3)
F14 C12 C11 113.3(3)
F15 C12 F13 106.5(3)
F15 C12 F14 107.7(4)
F15 C12 C11 112.2(3)
O24 C23 C22 120.0(4)
O24 C23 C25 124.2(4)
C25 C23 C22 115.8(4)
C2 C1 C7 117.7(4)
C2 C1 C6 118.8(4)
C6 C1 C7 123.6(4)
C1 C2 C3 120.4(4)
C5 C4 C3 119.3(4)
C1 C6 C5 120.2(5)
C4 C3 C2 120.5(5)
C4 C5 C6 120.8(5)

loop_
_geom_bond_atom_site_label_1
_geom_bond_atom_site_label_2
_geom_bond_distance
O17 C18 1.374(3)
O17 C21 1.378(3)
C18 C11 1.497(3)
C18 C19 1.340(4)
F13 C12 1.343(4)
O16 C9 1.213(4)
C10 C11 1.537(4)
C10 C9 1.517(4)
F14 C12 1.332(5)
C11 C12 1.511(4)
F15 C12 1.325(4)
C21 C20 1.331(4)
C21 C22 1.489(4)
C20 C19 1.431(4)
C9 C8 1.469(4)
C22 C23 1.511(4)
C8 C7 1.312(5)
C7 C1 1.480(5)
C23 O24 1.202(5)
C23 C25 1.478(7)
C1 C2 1.357(6)
C1 C6 1.386(6)
C2 C3 1.388(6)
C4 C3 1.379(8)
C4 C5 1.339(8)
C6 C5 1.390(7)
